data_4505698
loop_
_publ_author_name
'Patra, Goutam Kumar'
'Goldberg, Israel'

_publ_section_title
;
 Supramolecular Design of Coordination Complexes of Silver(I) with
 Polyimine Ligands:&#x2009; Synthesis, Materials Characterization, and
 Structure of New Polymeric and Oligomeric Materials
;
_journal_issue 3
_journal_name_full 'Crystal Growth &amp; Design'
_journal_page_first 321
_journal_paper_doi 10.1021/cg034011q
_journal_volume 3
_journal_year 2003
_chemical_formula_moiety '3(C22 H18 N4), 3(Ag Cl O4), 2(C2 H3 N)'
_chemical_formula_sum 'C70 H60 Ag3 Cl3 N14 O12'
_chemical_formula_weight 1719.28
_chemical_name_systematic
; 
 ? 
;
_space_group_IT_number 9
_symmetry_cell_setting monoclinic
_symmetry_space_group_name_Hall 'C -2yc'
_symmetry_space_group_name_H-M 'C 1 c 1'
_atom_sites_solution_hydrogens geom
_atom_sites_solution_primary direct
_atom_sites_solution_secondary difmap
_audit_creation_method SHELXL-97
_cell_angle_alpha 90.00
_cell_angle_beta 119.2571(7)
_cell_angle_gamma 90.00
_cell_formula_units_Z 4
_cell_length_a 24.0940(3)
_cell_length_b 18.0610(2)
_cell_length_c 17.9020(3)
_cell_measurement_reflns_used 12361
_cell_measurement_temperature 110(2)
_cell_measurement_theta_max 27.89
_cell_measurement_theta_min 1.94
_cell_volume 6796.50(17)
_computing_cell_refinement Denzo
_computing_data_collection 'Collect, Nonius B. V.'
_computing_data_reduction Denzo
_computing_structure_refinement 'SHELXL-97 (Sheldrick, 1997)'
_computing_structure_solution DIRDIF-96
_diffrn_ambient_temperature 110(2)
_diffrn_detector_area_resol_mean '56 microns'
_diffrn_measured_fraction_theta_full 0.983
_diffrn_measured_fraction_theta_max 0.983
_diffrn_measurement_device_type 'Nonius KappaCCD'
_diffrn_measurement_method '1 deg. Phi scans'
_diffrn_radiation_monochromator graphite
_diffrn_radiation_source 'fine-focus sealed tube'
_diffrn_radiation_type MoK\a
_diffrn_radiation_wavelength 0.71073
_diffrn_reflns_av_R_equivalents 0.0450
_diffrn_reflns_av_sigmaI/netI 0.0564
_diffrn_reflns_limit_h_max 31
_diffrn_reflns_limit_h_min -31
_diffrn_reflns_limit_k_max 20
_diffrn_reflns_limit_k_min -22
_diffrn_reflns_limit_l_max 23
_diffrn_reflns_limit_l_min -23
_diffrn_reflns_number 26159
_diffrn_reflns_theta_full 27.89
_diffrn_reflns_theta_max 27.89
_diffrn_reflns_theta_min 1.94
_exptl_absorpt_coefficient_mu 1.049
_exptl_absorpt_correction_T_max 0.8177
_exptl_absorpt_correction_T_min 0.7438
_exptl_absorpt_correction_type multi-scan
_exptl_absorpt_process_details 'Blessing, 1995'
_exptl_crystal_colour yellow
_exptl_crystal_density_diffrn 1.680
_exptl_crystal_density_method 'not measured'
_exptl_crystal_description prisms
_exptl_crystal_F_000 3464
_exptl_crystal_size_max 0.30
_exptl_crystal_size_mid 0.30
_exptl_crystal_size_min 0.20
_refine_diff_density_max 0.947
_refine_diff_density_min -0.632
_refine_diff_density_rms 0.093
_refine_ls_abs_structure_details 'Flack H D (1983), Acta Cryst. A39, 876-881'
_refine_ls_abs_structure_Flack 0.493(17)
_refine_ls_extinction_method none
_refine_ls_goodness_of_fit_ref 1.008
_refine_ls_hydrogen_treatment constr
_refine_ls_matrix_type full
_refine_ls_number_parameters 906
_refine_ls_number_reflns 14244
_refine_ls_number_restraints 2
_refine_ls_restrained_S_all 1.008
_refine_ls_R_factor_all 0.0525
_refine_ls_R_factor_gt 0.0394
_refine_ls_shift/su_max 0.122
_refine_ls_shift/su_mean 0.008
_refine_ls_structure_factor_coef Fsqd
_refine_ls_weighting_details 'calc w=1/[\s^2^(Fo^2^)+(0.0411P)^2^+17.6922P] where P=(Fo^2^+2Fc^2^)/3'
_refine_ls_weighting_scheme calc
_refine_ls_wR_factor_gt 0.0866
_refine_ls_wR_factor_ref 0.0940
_reflns_number_gt 12361
_reflns_number_total 14244
_reflns_threshold_expression >2sigma(I)
_cod_data_source_file cg034011qsi20030205_060328.cif
_cod_data_source_block Complex-7a
_cod_original_cell_volume 6796.50(16)
_cod_original_sg_symbol_H-M Cc
_cod_database_code 4505698

loop_
_symmetry_equiv_pos_as_xyz
'x, y, z'
'x, -y, z+1/2'
'x+1/2, y+1/2, z'
'x+1/2, -y+1/2, z+1/2'

loop_
_atom_site_label
_atom_site_type_symbol
_atom_site_fract_x
_atom_site_fract_y
_atom_site_fract_z
_atom_site_U_iso_or_equiv
_atom_site_adp_type
_atom_site_occupancy
_atom_site_symmetry_multiplicity
_atom_site_calc_flag
_atom_site_refinement_flags
Ag1 Ag 0.223488(15) 0.19504(2) 1.157007(19) 0.02230(9) Uani 1 1 d .
Ag2 Ag 0.31774(2) 0.381765(18) 1.55606(2) 0.02546(9) Uani 1 1 d .
Ag3 Ag 0.406419(15) 0.19006(2) 0.92955(2) 0.02332(9) Uani 1 1 d .
Cl1 Cl 0.47467(6) 0.32479(6) 0.22612(7) 0.0244(2) Uani 1 1 d .
O1 O 0.5040(2) 0.3958(2) 0.2394(3) 0.0413(10) Uani 1 1 d .
O2 O 0.4327(2) 0.3255(3) 0.2626(3) 0.0472(11) Uani 1 1 d .
O3 O 0.4380(2) 0.3092(2) 0.1365(2) 0.0394(10) Uani 1 1 d .
O4 O 0.5212(2) 0.2684(2) 0.2681(3) 0.0516(12) Uani 1 1 d .
Cl2 Cl 0.44526(6) 0.17281(7) 0.51218(8) 0.0278(3) Uani 1 1 d .
O5 O 0.4420(2) 0.2516(2) 0.5058(3) 0.0510(13) Uani 1 1 d .
O6 O 0.50803(19) 0.1502(3) 0.5292(3) 0.0460(11) Uani 1 1 d .
O7 O 0.3969(2) 0.1404(3) 0.4353(3) 0.0642(15) Uani 1 1 d .
O8 O 0.4369(2) 0.1498(2) 0.5828(3) 0.0396(9) Uani 1 1 d .
Cl3 Cl 0.17779(7) 0.25224(8) 0.59327(10) 0.0331(3) Uani 1 1 d .
O9 O 0.1165(2) 0.2355(3) 0.5809(4) 0.0722(17) Uani 1 1 d .
O10 O 0.1793(3) 0.2265(3) 0.5185(3) 0.0565(12) Uani 1 1 d .
O11 O 0.1876(2) 0.3309(2) 0.6021(4) 0.0684(17) Uani 1 1 d .
O12 O 0.2267(3) 0.2157(3) 0.6654(3) 0.0681(15) Uani 1 1 d .
N1 N 0.23969(19) 0.3266(2) 1.4397(2) 0.0215(9) Uani 1 1 d .
C2 C 0.1835(2) 0.3613(3) 1.3860(3) 0.0170(9) Uani 1 1 d .
C3 C 0.1697(2) 0.4287(3) 1.4125(3) 0.0257(11) Uani 1 1 d .
H3 H 0.1982 0.4480 1.4676 0.031 Uiso 1 1 calc R
C4 C 0.1147(3) 0.4670(3) 1.3589(4) 0.0330(12) Uani 1 1 d .
H4 H 0.1060 0.5127 1.3773 0.040 Uiso 1 1 calc R
C5 C 0.0717(3) 0.4394(3) 1.2776(3) 0.0313(12) Uani 1 1 d .
H5 H 0.0342 0.4664 1.2414 0.038 Uiso 1 1 calc R
C6 C 0.0840(2) 0.3730(3) 1.2501(3) 0.0259(11) Uani 1 1 d .
H6 H 0.0550 0.3548 1.1946 0.031 Uiso 1 1 calc R
C7 C 0.1396(2) 0.3317(3) 1.3041(3) 0.0191(9) Uani 1 1 d .
C8 C 0.1548(2) 0.2633(3) 1.2806(3) 0.0180(9) Uani 1 1 d .
C9 C 0.2106(2) 0.2283(3) 1.3366(3) 0.0213(10) Uani 1 1 d .
H9 H 0.2212 0.1815 1.3227 0.026 Uiso 1 1 calc R
C10 C 0.2517(2) 0.2631(3) 1.4147(3) 0.0212(10) Uani 1 1 d .
H10 H 0.2906 0.2390 1.4520 0.025 Uiso 1 1 calc R
C11 C 0.1096(2) 0.2269(3) 1.1984(3) 0.0206(10) Uani 1 1 d .
H11 H 0.0652 0.2309 1.1785 0.025 Uiso 1 1 calc R
N12 N 0.12826(18) 0.1908(2) 1.1541(2) 0.0190(8) Uani 1 1 d .
C13 C 0.0789(2) 0.1546(3) 1.0760(3) 0.0215(10) Uani 1 1 d .
H13A H 0.0372 0.1594 1.0737 0.026 Uiso 1 1 calc R
H13B H 0.0887 0.1012 1.0777 0.026 Uiso 1 1 calc R
C14 C 0.0752(2) 0.1893(3) 0.9961(3) 0.0211(10) Uani 1 1 d .
H14A H 0.0437 0.1619 0.9450 0.025 Uiso 1 1 calc R
H14B H 0.0603 0.2411 0.9909 0.025 Uiso 1 1 calc R
N15 N 0.13683(18) 0.1885(2) 0.9982(2) 0.0193(8) Uani 1 1 d .
C16 C 0.1391(2) 0.1608(3) 0.9342(3) 0.0205(10) Uani 1 1 d .
H16 H 0.1023 0.1375 0.8900 0.025 Uiso 1 1 calc R
C17 C 0.1981(2) 0.1643(3) 0.9274(3) 0.0186(9) Uani 1 1 d .
C18 C 0.2125(2) 0.1103(3) 0.8812(3) 0.0187(9) Uani 1 1 d .
C19 C 0.1744(2) 0.0481(3) 0.8395(3) 0.0249(10) Uani 1 1 d .
H19 H 0.1347 0.0422 0.8382 0.030 Uiso 1 1 calc R
C20 C 0.1932(3) -0.0035(3) 0.8013(4) 0.0309(12) Uani 1 1 d .
H20 H 0.1666 -0.0447 0.7732 0.037 Uiso 1 1 calc R
C21 C 0.2528(3) 0.0042(3) 0.8035(3) 0.0303(12) Uani 1 1 d .
H21 H 0.2670 -0.0334 0.7798 0.036 Uiso 1 1 calc R
C22 C 0.2894(2) 0.0651(3) 0.8393(3) 0.0250(10) Uani 1 1 d .
H22 H 0.3279 0.0710 0.8375 0.030 Uiso 1 1 calc R
C23 C 0.2708(2) 0.1192(3) 0.8790(3) 0.0189(9) Uani 1 1 d .
N24 N 0.30985(19) 0.1787(2) 0.9162(3) 0.0221(9) Uani 1 1 d .
C25 C 0.2937(2) 0.2278(3) 0.9560(3) 0.0237(10) Uani 1 1 d .
H25 H 0.3207 0.2693 0.9806 0.028 Uiso 1 1 calc R
C26 C 0.2391(2) 0.2228(3) 0.9644(3) 0.0207(10) Uani 1 1 d .
H26 H 0.2303 0.2594 0.9953 0.025 Uiso 1 1 calc R
N27 N 0.29815(18) 0.1286(2) 1.1476(2) 0.0193(8) Uani 1 1 d .
C28 C 0.2852(2) 0.0605(3) 1.1088(3) 0.0174(9) Uani 1 1 d .
C29 C 0.2305(2) 0.0220(3) 1.0962(3) 0.0212(10) Uani 1 1 d .
H29 H 0.2031 0.0438 1.1143 0.025 Uiso 1 1 calc R
C30 C 0.2160(2) -0.0462(3) 1.0583(3) 0.0246(10) Uani 1 1 d .
H30 H 0.1796 -0.0722 1.0518 0.030 Uiso 1 1 calc R
C31 C 0.2556(2) -0.0782(3) 1.0288(3) 0.0278(11) Uani 1 1 d .
H31 H 0.2451 -0.1253 1.0017 0.033 Uiso 1 1 calc R
C32 C 0.3081(3) -0.0422(2) 1.0391(3) 0.0215(10) Uani 1 1 d .
H32 H 0.3338 -0.0644 1.0185 0.026 Uiso 1 1 calc R
C33 C 0.3257(2) 0.0278(3) 1.0797(3) 0.0181(9) Uani 1 1 d .
C34 C 0.3798(2) 0.0691(3) 1.0913(3) 0.0199(10) Uani 1 1 d .
C35 C 0.3909(2) 0.1366(3) 1.1313(3) 0.0229(10) Uani 1 1 d .
H35 H 0.4271 0.1647 1.1406 0.027 Uiso 1 1 calc R
C36 C 0.3497(2) 0.1645(3) 1.1583(3) 0.0234(10) Uani 1 1 d .
H36 H 0.3588 0.2115 1.1856 0.028 Uiso 1 1 calc R
C37 C 0.4230(2) 0.0401(3) 1.0622(3) 0.0226(10) Uani 1 1 d .
H37 H 0.4248 -0.0118 1.0548 0.027 Uiso 1 1 calc R
N38 N 0.4574(2) 0.0825(2) 1.0470(3) 0.0282(9) Uani 1 1 d .
C39 C 0.5001(2) 0.0475(3) 1.0193(3) 0.0263(11) Uani 1 1 d .
H39A H 0.4748 0.0174 0.9674 0.032 Uiso 1 1 calc R
H39B H 0.5307 0.0145 1.0651 0.032 Uiso 1 1 calc R
C40 C 0.5358(2) 0.1071(3) 1.0005(3) 0.0235(10) Uani 1 1 d .
H40A H 0.5585 0.1395 1.0512 0.028 Uiso 1 1 calc R
H40B H 0.5679 0.0838 0.9885 0.028 Uiso 1 1 calc R
N41 N 0.49160(19) 0.1520(2) 0.9262(3) 0.0228(9) Uani 1 1 d .
C42 C 0.5120(2) 0.1756(3) 0.8769(3) 0.0227(10) Uani 1 1 d .
H42 H 0.5547 0.1658 0.8908 0.027 Uiso 1 1 calc R
C43 C 0.4700(2) 0.2181(3) 0.7981(3) 0.0205(10) Uani 1 1 d .
C44 C 0.4922(2) 0.2848(3) 0.7799(3) 0.0193(9) Uani 1 1 d .
C45 C 0.5512(2) 0.3181(3) 0.8362(3) 0.0248(11) Uani 1 1 d .
H45 H 0.5786 0.2948 0.8893 0.030 Uiso 1 1 calc R
C46 C 0.5695(2) 0.3833(3) 0.8158(3) 0.0261(11) Uani 1 1 d .
H46 H 0.6091 0.4051 0.8548 0.031 Uiso 1 1 calc R
C47 C 0.5296(2) 0.4179(3) 0.7368(3) 0.0254(10) Uani 1 1 d .
H47 H 0.5428 0.4627 0.7224 0.030 Uiso 1 1 calc R
C48 C 0.4720(2) 0.3875(3) 0.6808(3) 0.0208(10) Uani 1 1 d .
H48 H 0.4458 0.4107 0.6271 0.025 Uiso 1 1 calc R
C49 C 0.4515(2) 0.3221(3) 0.7025(3) 0.0184(9) Uani 1 1 d .
N50 N 0.3909(2) 0.2963(2) 0.6469(3) 0.0203(9) Uani 1 1 d .
C51 C 0.3718(2) 0.2344(3) 0.6670(3) 0.0225(10) Uani 1 1 d .
H51 H 0.3300 0.2171 0.6297 0.027 Uiso 1 1 calc R
C52 C 0.4108(3) 0.1929(3) 0.7415(3) 0.0256(11) Uani 1 1 d .
H52 H 0.3958 0.1477 0.7520 0.031 Uiso 1 1 calc R
N53 N 0.27710(19) 0.3054(2) 0.2285(2) 0.0177(8) Uani 1 1 d .
C54 C 0.2417(2) 0.3698(3) 0.2022(3) 0.0179(9) Uani 1 1 d .
C55 C 0.1909(2) 0.3741(3) 0.1172(3) 0.0256(11) Uani 1 1 d .
H55 H 0.1812 0.3327 0.0801 0.031 Uiso 1 1 calc R
C56 C 0.1559(2) 0.4369(3) 0.0882(3) 0.0324(12) Uani 1 1 d .
H56 H 0.1226 0.4398 0.0305 0.039 Uiso 1 1 calc R
C57 C 0.1686(3) 0.4977(3) 0.1432(4) 0.0337(13) Uani 1 1 d .
H57 H 0.1437 0.5414 0.1227 0.040 Uiso 1 1 calc R
C58 C 0.2167(2) 0.4940(3) 0.2262(3) 0.0262(11) Uani 1 1 d .
H58 H 0.2240 0.5350 0.2631 0.031 Uiso 1 1 calc R
C59 C 0.2555(2) 0.4315(2) 0.2582(3) 0.0174(9) Uani 1 1 d .
C60 C 0.3079(2) 0.4256(3) 0.3427(3) 0.0177(9) Uani 1 1 d .
C61 C 0.3436(2) 0.3621(3) 0.3659(3) 0.0196(9) Uani 1 1 d .
H61 H 0.3797 0.3577 0.4212 0.024 Uiso 1 1 calc R
C62 C 0.3260(2) 0.3031(3) 0.3063(3) 0.0211(10) Uani 1 1 d .
H62 H 0.3510 0.2593 0.3237 0.025 Uiso 1 1 calc R
C63 C 0.3244(2) 0.4891(3) 0.4030(3) 0.0201(9) Uani 1 1 d .
H63 H 0.3174 0.5381 0.3808 0.024 Uiso 1 1 calc R
N64 N 0.34759(19) 0.4799(2) 0.4830(2) 0.0200(8) Uani 1 1 d .
C65 C 0.3642(2) 0.5487(3) 0.5346(3) 0.0199(10) Uani 1 1 d .
H65A H 0.3565 0.5920 0.4969 0.024 Uiso 1 1 calc R
H65B H 0.4100 0.5479 0.5778 0.024 Uiso 1 1 calc R
C66 C 0.3244(2) 0.5558(2) 0.5794(3) 0.0189(9) Uani 1 1 d .
H66A H 0.3374 0.6007 0.6157 0.023 Uiso 1 1 calc R
H66B H 0.2789 0.5608 0.5361 0.023 Uiso 1 1 calc R
N67 N 0.33339(18) 0.4903(2) 0.6325(2) 0.0175(8) Uani 1 1 d .
C68 C 0.3638(2) 0.4995(3) 0.7136(3) 0.0174(9) Uani 1 1 d .
H68 H 0.3799 0.5471 0.7362 0.021 Uiso 1 1 calc R
C69 C 0.3747(2) 0.4367(2) 0.7734(3) 0.0161(9) Uani 1 1 d .
C70 C 0.4301(2) 0.4339(2) 0.8549(3) 0.0156(9) Uani 1 1 d .
C71 C 0.4808(2) 0.4851(3) 0.8838(3) 0.0207(10) Uani 1 1 d .
H71 H 0.4786 0.5253 0.8483 0.025 Uiso 1 1 calc R
C72 C 0.5331(2) 0.4765(3) 0.9631(3) 0.0237(10) Uani 1 1 d .
H72 H 0.5670 0.5111 0.9817 0.028 Uiso 1 1 calc R
C73 C 0.5380(2) 0.4181(3) 1.0173(3) 0.0255(11) Uani 1 1 d .
H73 H 0.5746 0.4138 1.0722 0.031 Uiso 1 1 calc R
C74 C 0.4900(2) 0.3674(3) 0.9909(3) 0.0223(10) Uani 1 1 d .
H74 H 0.4933 0.3277 1.0277 0.027 Uiso 1 1 calc R
C75 C 0.4354(2) 0.3734(2) 0.9095(3) 0.0176(9) Uani 1 1 d .
N76 N 0.38951(18) 0.3191(2) 0.8855(2) 0.0171(8) Uani 1 1 d .
C77 C 0.3388(2) 0.3245(3) 0.8090(3) 0.0201(10) Uani 1 1 d .
H77 H 0.3070 0.2873 0.7920 0.024 Uiso 1 1 calc R
C78 C 0.3290(2) 0.3825(3) 0.7510(3) 0.0172(9) Uani 1 1 d .
H78 H 0.2912 0.3841 0.6971 0.021 Uiso 1 1 calc R
N79 N 0.4181(4) -0.0016(4) 0.2954(4) 0.068(2) Uani 1 1 d .
C80 C 0.4499(4) 0.0514(4) 0.3162(4) 0.0517(18) Uani 1 1 d .
C81 C 0.4897(4) 0.1180(4) 0.3429(4) 0.0558(19) Uani 1 1 d .
H81A H 0.5142 0.1198 0.4056 0.084 Uiso 1 1 calc R
H81B H 0.4627 0.1620 0.3215 0.084 Uiso 1 1 calc R
H81C H 0.5190 0.1167 0.3195 0.084 Uiso 1 1 calc R
N82 N 0.7099(6) 0.1166(7) 0.3819(8) 0.134(4) Uiso 1 1 d .
C83 C 0.6671(5) 0.1445(6) 0.3243(7) 0.078(3) Uiso 1 1 d .
C84 C 0.6262(7) 0.1800(7) 0.2475(9) 0.123(4) Uiso 1 1 d .
H84A H 0.6474 0.2237 0.2405 0.184 Uiso 1 1 calc R
H84B H 0.5875 0.1955 0.2485 0.184 Uiso 1 1 calc R
H84C H 0.6148 0.1460 0.1996 0.184 Uiso 1 1 calc R

loop_
_atom_site_aniso_label
_atom_site_aniso_U_11
_atom_site_aniso_U_22
_atom_site_aniso_U_33
_atom_site_aniso_U_23
_atom_site_aniso_U_13
_atom_site_aniso_U_12
Ag1 0.0188(2) 0.0221(2) 0.02715(18) -0.00850(16) 0.01214(15) -0.00009(15)
Ag2 0.02924(18) 0.01920(17) 0.01546(16) -0.00033(15) 0.00120(14) -0.00390(17)
Ag3 0.01771(19) 0.0238(2) 0.0322(2) 0.00790(16) 0.01516(16) 0.00321(15)
Cl1 0.0252(6) 0.0190(6) 0.0246(6) 0.0005(4) 0.0088(5) 0.0011(4)
O1 0.043(2) 0.024(2) 0.052(3) -0.0032(18) 0.020(2) -0.0090(16)
O2 0.056(3) 0.051(3) 0.052(3) 0.005(2) 0.039(2) -0.002(2)
O3 0.053(3) 0.034(2) 0.0222(18) -0.0001(16) 0.0121(18) -0.0031(18)
O4 0.048(3) 0.033(2) 0.048(3) 0.006(2) 0.004(2) 0.019(2)
Cl2 0.0258(6) 0.0260(6) 0.0301(6) 0.0030(5) 0.0126(5) 0.0001(5)
O5 0.054(3) 0.021(2) 0.071(3) 0.010(2) 0.025(3) 0.0011(19)
O6 0.033(2) 0.058(3) 0.052(3) 0.007(2) 0.024(2) 0.009(2)
O7 0.052(3) 0.081(4) 0.039(3) -0.016(2) 0.006(2) -0.023(3)
O8 0.045(2) 0.041(2) 0.042(2) 0.0037(19) 0.028(2) -0.0002(19)
Cl3 0.0211(6) 0.0257(7) 0.0484(8) -0.0104(6) 0.0137(6) -0.0043(5)
O9 0.039(3) 0.058(3) 0.130(5) -0.038(3) 0.050(3) -0.021(2)
O10 0.081(4) 0.045(3) 0.047(3) -0.003(2) 0.034(3) -0.004(2)
O11 0.035(3) 0.026(2) 0.118(5) -0.027(3) 0.017(3) -0.0114(18)
O12 0.063(3) 0.057(3) 0.047(3) -0.002(2) -0.003(3) 0.002(3)
N1 0.017(2) 0.031(2) 0.0164(19) -0.0011(17) 0.0086(17) -0.0074(17)
C2 0.016(2) 0.025(3) 0.014(2) -0.0005(18) 0.0099(18) -0.0071(18)
C3 0.030(3) 0.026(3) 0.023(2) -0.009(2) 0.014(2) -0.008(2)
C4 0.040(3) 0.025(3) 0.035(3) -0.006(2) 0.019(3) 0.002(2)
C5 0.026(3) 0.038(3) 0.025(3) 0.003(2) 0.008(2) 0.009(2)
C6 0.025(3) 0.032(3) 0.020(2) -0.003(2) 0.010(2) -0.003(2)
C7 0.017(2) 0.025(3) 0.020(2) -0.0015(19) 0.0123(19) -0.0078(18)
C8 0.018(2) 0.023(3) 0.020(2) -0.0041(19) 0.0146(19) -0.0047(18)
C9 0.022(3) 0.023(3) 0.024(2) -0.002(2) 0.016(2) -0.0003(19)
C10 0.018(2) 0.028(3) 0.019(2) 0.0022(19) 0.009(2) 0.0014(19)
C11 0.017(2) 0.026(3) 0.020(2) -0.0027(19) 0.0103(19) -0.0039(18)
N12 0.017(2) 0.025(2) 0.0182(18) -0.0024(16) 0.0110(16) -0.0057(15)
C13 0.019(2) 0.027(3) 0.018(2) -0.0066(19) 0.0091(19) -0.0069(18)
C14 0.014(2) 0.031(3) 0.018(2) -0.0057(19) 0.0072(19) -0.0021(18)
N15 0.0161(19) 0.021(2) 0.0200(19) -0.0009(16) 0.0084(16) 0.0019(15)
C16 0.020(2) 0.022(3) 0.016(2) -0.0022(18) 0.0065(19) -0.0002(18)
C17 0.021(2) 0.019(2) 0.016(2) 0.0045(18) 0.0095(19) 0.0021(18)
C18 0.016(2) 0.025(3) 0.015(2) 0.0041(18) 0.0075(18) 0.0027(17)
C19 0.021(2) 0.028(3) 0.027(3) -0.003(2) 0.013(2) -0.0028(19)
C20 0.033(3) 0.030(3) 0.034(3) -0.009(2) 0.020(2) -0.006(2)
C21 0.035(3) 0.032(3) 0.027(3) -0.005(2) 0.019(2) 0.002(2)
C22 0.026(3) 0.031(3) 0.026(2) 0.003(2) 0.019(2) 0.001(2)
C23 0.019(2) 0.023(2) 0.014(2) 0.0090(18) 0.0080(18) 0.0043(17)
N24 0.018(2) 0.024(2) 0.025(2) 0.0054(16) 0.0108(17) 0.0017(15)
C25 0.025(3) 0.018(2) 0.030(3) -0.001(2) 0.015(2) -0.0011(18)
C26 0.025(3) 0.017(2) 0.025(2) -0.0021(19) 0.016(2) 0.0024(18)
N27 0.0178(19) 0.020(2) 0.0209(19) -0.0027(15) 0.0100(16) 0.0005(15)
C28 0.018(2) 0.020(2) 0.013(2) 0.0019(17) 0.0065(18) 0.0053(17)
C29 0.020(2) 0.021(2) 0.025(2) 0.0010(19) 0.013(2) 0.0041(18)
C30 0.019(2) 0.020(3) 0.034(3) -0.001(2) 0.012(2) -0.0006(18)
C31 0.024(3) 0.023(3) 0.036(3) -0.006(2) 0.014(2) -0.0003(19)
C32 0.021(3) 0.022(2) 0.021(2) -0.003(2) 0.011(2) 0.004(2)
C33 0.016(2) 0.021(2) 0.016(2) 0.0052(17) 0.0067(19) 0.0067(17)
C34 0.024(2) 0.023(3) 0.016(2) 0.0024(18) 0.0126(19) 0.0021(18)
C35 0.022(2) 0.016(2) 0.031(3) 0.001(2) 0.013(2) 0.0000(18)
C36 0.023(3) 0.023(3) 0.026(2) -0.005(2) 0.013(2) 0.0007(19)
C37 0.027(3) 0.017(2) 0.027(2) 0.0048(19) 0.017(2) 0.0015(18)
N38 0.031(2) 0.022(2) 0.043(3) -0.0035(19) 0.027(2) 0.0011(17)
C39 0.026(3) 0.024(3) 0.035(3) 0.007(2) 0.020(2) 0.0084(19)
C40 0.018(2) 0.031(3) 0.023(2) 0.010(2) 0.011(2) 0.0060(19)
N41 0.015(2) 0.031(2) 0.022(2) 0.0065(17) 0.0094(17) 0.0026(17)
C42 0.024(3) 0.027(3) 0.025(2) 0.006(2) 0.018(2) 0.0035(19)
C43 0.025(3) 0.021(3) 0.024(2) 0.0030(19) 0.019(2) 0.0063(19)
C44 0.024(3) 0.018(2) 0.020(2) 0.0002(19) 0.014(2) 0.0058(18)
C45 0.027(3) 0.030(3) 0.020(2) 0.001(2) 0.014(2) 0.006(2)
C46 0.022(3) 0.029(3) 0.027(2) -0.005(2) 0.011(2) -0.004(2)
C47 0.025(3) 0.020(3) 0.037(3) 0.000(2) 0.019(2) -0.0007(19)
C48 0.021(2) 0.025(3) 0.020(2) 0.0041(19) 0.013(2) 0.0080(19)
C49 0.025(2) 0.017(2) 0.020(2) 0.0000(18) 0.017(2) 0.0059(18)
N50 0.023(2) 0.022(2) 0.0183(19) 0.0012(16) 0.0123(17) 0.0022(16)
C51 0.028(3) 0.018(3) 0.026(2) -0.0040(19) 0.016(2) -0.0015(19)
C52 0.033(3) 0.022(3) 0.030(3) 0.004(2) 0.022(2) 0.005(2)
N53 0.020(2) 0.017(2) 0.0187(18) -0.0035(15) 0.0109(16) -0.0037(15)
C54 0.024(2) 0.018(2) 0.014(2) 0.0003(17) 0.0106(19) -0.0024(17)
C55 0.020(3) 0.027(3) 0.026(3) -0.005(2) 0.008(2) -0.0049(19)
C56 0.026(3) 0.024(3) 0.025(3) 0.001(2) -0.005(2) -0.004(2)
C57 0.029(3) 0.021(3) 0.035(3) 0.004(2) 0.003(2) 0.002(2)
C58 0.024(3) 0.019(2) 0.031(3) -0.005(2) 0.010(2) -0.0019(19)
C59 0.017(2) 0.018(2) 0.022(2) 0.0006(18) 0.0125(19) -0.0024(16)
C60 0.024(2) 0.018(2) 0.013(2) 0.0003(17) 0.0103(19) -0.0058(18)
C61 0.021(2) 0.024(2) 0.012(2) 0.0037(18) 0.0064(18) 0.0002(18)
C62 0.021(2) 0.018(2) 0.025(2) 0.0007(19) 0.012(2) -0.0009(18)
C63 0.026(3) 0.019(2) 0.016(2) 0.0000(18) 0.0108(19) -0.0044(18)
N64 0.023(2) 0.020(2) 0.0172(19) -0.0026(15) 0.0102(16) -0.0047(15)
C65 0.028(3) 0.019(2) 0.016(2) -0.0033(17) 0.013(2) -0.0055(18)
C66 0.029(3) 0.011(2) 0.016(2) 0.0006(16) 0.011(2) 0.0022(17)
N67 0.019(2) 0.019(2) 0.0170(18) 0.0028(15) 0.0103(16) 0.0016(14)
C68 0.019(2) 0.017(2) 0.019(2) -0.0021(17) 0.0117(19) 0.0010(17)
C69 0.022(2) 0.016(2) 0.014(2) 0.0002(17) 0.0115(18) 0.0015(16)
C70 0.020(2) 0.014(2) 0.0126(19) -0.0067(16) 0.0078(17) -0.0038(16)
C71 0.023(2) 0.022(2) 0.021(2) -0.0056(19) 0.013(2) -0.0044(18)
C72 0.018(2) 0.025(3) 0.023(2) -0.007(2) 0.006(2) -0.0021(18)
C73 0.020(2) 0.032(3) 0.016(2) -0.0008(19) 0.0016(19) 0.0025(19)
C74 0.024(3) 0.022(3) 0.018(2) 0.0043(19) 0.009(2) 0.0043(18)
C75 0.014(2) 0.019(2) 0.018(2) -0.0016(18) 0.0073(18) 0.0006(17)
N76 0.017(2) 0.020(2) 0.0163(18) -0.0038(15) 0.0094(16) -0.0029(15)
C77 0.019(2) 0.023(3) 0.019(2) -0.0031(19) 0.009(2) -0.0038(18)
C78 0.017(2) 0.019(2) 0.013(2) -0.0041(17) 0.0044(18) -0.0032(17)
N79 0.105(6) 0.040(4) 0.044(3) 0.012(3) 0.024(4) 0.002(4)
C80 0.080(5) 0.044(4) 0.029(3) 0.008(3) 0.025(3) 0.017(4)
C81 0.072(5) 0.060(5) 0.039(4) 0.008(3) 0.031(4) 0.009(4)

loop_
_atom_type_symbol
_atom_type_description
_atom_type_scat_dispersion_real
_atom_type_scat_dispersion_imag
_atom_type_scat_source
C C 0.0033 0.0016 'International Tables Vol C Tables 4.2.6.8 and 6.1.1.4'
H H 0.0000 0.0000 'International Tables Vol C Tables 4.2.6.8 and 6.1.1.4'
Ag Ag -0.8971 1.1015 'International Tables Vol C Tables 4.2.6.8 and 6.1.1.4'
Cl Cl 0.1484 0.1585 'International Tables Vol C Tables 4.2.6.8 and 6.1.1.4'
N N 0.0061 0.0033 'International Tables Vol C Tables 4.2.6.8 and 6.1.1.4'
O O 0.0106 0.0060 'International Tables Vol C Tables 4.2.6.8 and 6.1.1.4'

loop_
_geom_angle_atom_site_label_1
_geom_angle_atom_site_label_2
_geom_angle_atom_site_label_3
_geom_angle
_geom_angle_site_symmetry_1
_geom_angle_site_symmetry_3
N27 Ag1 N12 145.17(14) . .
N27 Ag1 N53 104.17(14) . 1_556
N12 Ag1 N53 108.53(14) . 1_556
N27 Ag1 N15 98.06(13) . .
N12 Ag1 N15 73.04(13) . .
N53 Ag1 N15 124.43(13) 1_556 .
N1 Ag2 N67 138.20(15) . 1_556
N1 Ag2 N50 111.21(16) . 1_556
N67 Ag2 N50 107.58(14) 1_556 1_556
N1 Ag2 N64 98.81(13) . 1_556
N67 Ag2 N64 72.79(13) 1_556 1_556
N50 Ag2 N64 121.65(14) 1_556 1_556
N41 Ag3 N24 155.50(16) . .
N41 Ag3 N76 107.61(14) . .
N24 Ag3 N76 93.04(14) . .
O4 Cl1 O1 110.9(3) . .
O4 Cl1 O3 110.3(3) . .
O1 Cl1 O3 110.4(2) . .
O4 Cl1 O2 108.1(3) . .
O1 Cl1 O2 108.3(3) . .
O3 Cl1 O2 108.8(3) . .
O7 Cl2 O5 110.2(3) . .
O7 Cl2 O8 109.3(3) . .
O5 Cl2 O8 109.5(3) . .
O7 Cl2 O6 111.4(3) . .
O5 Cl2 O6 108.0(3) . .
O8 Cl2 O6 108.4(3) . .
O12 Cl3 O9 112.5(4) . .
O12 Cl3 O11 110.0(3) . .
O9 Cl3 O11 109.4(3) . .
O12 Cl3 O10 108.1(3) . .
O9 Cl3 O10 106.6(3) . .
O11 Cl3 O10 110.2(3) . .
C10 N1 C2 117.8(4) . .
C10 N1 Ag2 118.7(3) . .
C2 N1 Ag2 122.7(3) . .
N1 C2 C3 118.4(4) . .
N1 C2 C7 122.1(4) . .
C3 C2 C7 119.5(4) . .
C4 C3 C2 120.2(5) . .
C4 C3 H3 119.9 . .
C2 C3 H3 119.9 . .
C3 C4 C5 121.0(5) . .
C3 C4 H4 119.5 . .
C5 C4 H4 119.5 . .
C6 C5 C4 119.9(5) . .
C6 C5 H5 120.0 . .
C4 C5 H5 120.0 . .
C5 C6 C7 120.5(5) . .
C5 C6 H6 119.8 . .
C7 C6 H6 119.8 . .
C8 C7 C6 123.5(4) . .
C8 C7 C2 117.6(4) . .
C6 C7 C2 118.8(4) . .
C9 C8 C7 119.3(4) . .
C9 C8 C11 119.9(4) . .
C7 C8 C11 120.6(4) . .
C8 C9 C10 118.7(4) . .
C8 C9 H9 120.7 . .
C10 C9 H9 120.7 . .
N1 C10 C9 124.4(4) . .
N1 C10 H10 117.8 . .
C9 C10 H10 117.8 . .
N12 C11 C8 122.2(4) . .
N12 C11 H11 118.9 . .
C8 C11 H11 118.9 . .
C11 N12 C13 117.0(4) . .
C11 N12 Ag1 129.2(3) . .
C13 N12 Ag1 112.0(3) . .
N12 C13 C14 111.0(4) . .
N12 C13 H13A 109.4 . .
C14 C13 H13A 109.4 . .
N12 C13 H13B 109.4 . .
C14 C13 H13B 109.4 . .
H13A C13 H13B 108.0 . .
N15 C14 C13 112.2(4) . .
N15 C14 H14A 109.2 . .
C13 C14 H14A 109.2 . .
N15 C14 H14B 109.2 . .
C13 C14 H14B 109.2 . .
H14A C14 H14B 107.9 . .
C16 N15 C14 117.9(4) . .
C16 N15 Ag1 129.9(3) . .
C14 N15 Ag1 107.0(3) . .
N15 C16 C17 121.3(4) . .
N15 C16 H16 119.4 . .
C17 C16 H16 119.4 . .
C26 C17 C18 118.9(4) . .
C26 C17 C16 118.9(4) . .
C18 C17 C16 122.1(4) . .
C19 C18 C17 124.8(4) . .
C19 C18 C23 117.9(4) . .
C17 C18 C23 117.3(4) . .
C20 C19 C18 121.4(5) . .
C20 C19 H19 119.3 . .
C18 C19 H19 119.3 . .
C19 C20 C21 119.9(5) . .
C19 C20 H20 120.0 . .
C21 C20 H20 120.0 . .
C22 C21 C20 120.4(5) . .
C22 C21 H21 119.8 . .
C20 C21 H21 119.8 . .
C21 C22 C23 120.5(5) . .
C21 C22 H22 119.7 . .
C23 C22 H22 119.7 . .
N24 C23 C22 118.7(4) . .
N24 C23 C18 121.7(4) . .
C22 C23 C18 119.6(4) . .
C25 N24 C23 118.7(4) . .
C25 N24 Ag3 116.9(3) . .
C23 N24 Ag3 123.9(3) . .
N24 C25 C26 124.1(5) . .
N24 C25 H25 118.0 . .
C26 C25 H25 118.0 . .
C17 C26 C25 119.3(4) . .
C17 C26 H26 120.4 . .
C25 C26 H26 120.4 . .
C36 N27 C28 118.4(4) . .
C36 N27 Ag1 117.1(3) . .
C28 N27 Ag1 121.8(3) . .
N27 C28 C29 119.1(4) . .
N27 C28 C33 121.7(4) . .
C29 C28 C33 119.2(4) . .
C30 C29 C28 121.1(4) . .
C30 C29 H29 119.5 . .
C28 C29 H29 119.5 . .
C29 C30 C31 119.8(5) . .
C29 C30 H30 120.1 . .
C31 C30 H30 120.1 . .
C32 C31 C30 120.5(5) . .
C32 C31 H31 119.7 . .
C30 C31 H31 119.7 . .
C31 C32 C33 121.6(5) . .
C31 C32 H32 119.2 . .
C33 C32 H32 119.2 . .
C32 C33 C34 124.4(4) . .
C32 C33 C28 117.8(4) . .
C34 C33 C28 117.8(4) . .
C35 C34 C33 118.1(4) . .
C35 C34 C37 120.7(4) . .
C33 C34 C37 121.1(4) . .
C34 C35 C36 120.8(5) . .
C34 C35 H35 119.6 . .
C36 C35 H35 119.6 . .
N27 C36 C35 123.2(4) . .
N27 C36 H36 118.4 . .
C35 C36 H36 118.4 . .
N38 C37 C34 121.2(5) . .
N38 C37 H37 119.4 . .
C34 C37 H37 119.4 . .
C37 N38 C39 117.0(4) . .
N38 C39 C40 109.5(4) . .
N38 C39 H39A 109.8 . .
C40 C39 H39A 109.8 . .
N38 C39 H39B 109.8 . .
C40 C39 H39B 109.8 . .
H39A C39 H39B 108.2 . .
N41 C40 C39 110.6(4) . .
N41 C40 H40A 109.5 . .
C39 C40 H40A 109.5 . .
N41 C40 H40B 109.5 . .
C39 C40 H40B 109.5 . .
H40A C40 H40B 108.1 . .
C42 N41 C40 117.0(4) . .
C42 N41 Ag3 126.6(3) . .
C40 N41 Ag3 114.9(3) . .
N41 C42 C43 121.0(4) . .
N41 C42 H42 119.5 . .
C43 C42 H42 119.5 . .
C52 C43 C44 119.2(4) . .
C52 C43 C42 120.9(4) . .
C44 C43 C42 119.9(4) . .
C45 C44 C49 118.0(4) . .
C45 C44 C43 123.9(4) . .
C49 C44 C43 118.0(4) . .
C46 C45 C44 121.2(5) . .
C46 C45 H45 119.4 . .
C44 C45 H45 119.4 . .
C45 C46 C47 119.9(5) . .
C45 C46 H46 120.0 . .
C47 C46 H46 120.0 . .
C48 C47 C46 120.6(5) . .
C48 C47 H47 119.7 . .
C46 C47 H47 119.7 . .
C47 C48 C49 120.1(4) . .
C47 C48 H48 120.0 . .
C49 C48 H48 120.0 . .
N50 C49 C48 118.3(4) . .
N50 C49 C44 121.6(4) . .
C48 C49 C44 120.1(4) . .
C51 N50 C49 118.3(4) . .
C51 N50 Ag2 120.5(3) . 1_554
C49 N50 Ag2 117.0(3) . 1_554
N50 C51 C52 123.0(5) . .
N50 C51 H51 118.5 . .
C52 C51 H51 118.5 . .
C43 C52 C51 119.8(5) . .
C43 C52 H52 120.1 . .
C51 C52 H52 120.1 . .
C62 N53 C54 118.3(4) . .
C62 N53 Ag1 120.8(3) . 1_554
C54 N53 Ag1 116.0(3) . 1_554
N53 C54 C55 118.6(4) . .
N53 C54 C59 121.6(4) . .
C55 C54 C59 119.7(4) . .
C56 C55 C54 120.4(5) . .
C56 C55 H55 119.8 . .
C54 C55 H55 119.8 . .
C55 C56 C57 120.3(5) . .
C55 C56 H56 119.9 . .
C57 C56 H56 119.9 . .
C58 C57 C56 120.1(5) . .
C58 C57 H57 119.9 . .
C56 C57 H57 119.9 . .
C57 C58 C59 121.7(5) . .
C57 C58 H58 119.1 . .
C59 C58 H58 119.1 . .
C58 C59 C60 124.2(4) . .
C58 C59 C54 117.7(4) . .
C60 C59 C54 118.1(4) . .
C61 C60 C59 118.9(4) . .
C61 C60 C63 121.3(4) . .
C59 C60 C63 119.8(4) . .
C60 C61 C62 119.3(4) . .
C60 C61 H61 120.4 . .
C62 C61 H61 120.4 . .
N53 C62 C61 123.8(4) . .
N53 C62 H62 118.1 . .
C61 C62 H62 118.1 . .
N64 C63 C60 122.1(4) . .
N64 C63 H63 118.9 . .
C60 C63 H63 118.9 . .
C63 N64 C65 115.4(4) . .
C63 N64 Ag2 127.0(3) . 1_554
C65 N64 Ag2 109.1(3) . 1_554
N64 C65 C66 110.5(4) . .
N64 C65 H65A 109.6 . .
C66 C65 H65A 109.6 . .
N64 C65 H65B 109.6 . .
C66 C65 H65B 109.6 . .
H65A C65 H65B 108.1 . .
N67 C66 C65 110.0(4) . .
N67 C66 H66A 109.7 . .
C65 C66 H66A 109.7 . .
N67 C66 H66B 109.7 . .
C65 C66 H66B 109.7 . .
H66A C66 H66B 108.2 . .
C68 N67 C66 116.9(4) . .
C68 N67 Ag2 128.3(3) . 1_554
C66 N67 Ag2 111.7(3) . 1_554
N67 C68 C69 121.3(4) . .
N67 C68 H68 119.4 . .
C69 C68 H68 119.4 . .
C78 C69 C70 119.3(4) . .
C78 C69 C68 119.8(4) . .
C70 C69 C68 120.8(4) . .
C71 C70 C69 124.4(4) . .
C71 C70 C75 118.5(4) . .
C69 C70 C75 117.1(4) . .
C72 C71 C70 119.9(5) . .
C72 C71 H71 120.1 . .
C70 C71 H71 120.1 . .
C71 C72 C73 121.8(5) . .
C71 C72 H72 119.1 . .
C73 C72 H72 119.1 . .
C74 C73 C72 119.7(4) . .
C74 C73 H73 120.1 . .
C72 C73 H73 120.1 . .
C73 C74 C75 120.6(4) . .
C73 C74 H74 119.7 . .
C75 C74 H74 119.7 . .
N76 C75 C74 117.8(4) . .
N76 C75 C70 122.7(4) . .
C74 C75 C70 119.5(4) . .
C77 N76 C75 117.7(4) . .
C77 N76 Ag3 109.3(3) . .
C75 N76 Ag3 126.8(3) . .
N76 C77 C78 123.7(4) . .
N76 C77 H77 118.1 . .
C78 C77 H77 118.1 . .
C69 C78 C77 119.4(4) . .
C69 C78 H78 120.3 . .
C77 C78 H78 120.3 . .
N79 C80 C81 179.6(8) . .
C80 C81 H81A 109.5 . .
C80 C81 H81B 109.5 . .
H81A C81 H81B 109.5 . .
C80 C81 H81C 109.5 . .
H81A C81 H81C 109.5 . .
H81B C81 H81C 109.5 . .
N82 C83 C84 165.9(13) . .
C83 C84 H84A 109.3 . .
C83 C84 H84B 109.6 . .
H84A C84 H84B 109.5 . .
C83 C84 H84C 109.6 . .
H84A C84 H84C 109.5 . .
H84B C84 H84C 109.5 . .

loop_
_geom_bond_atom_site_label_1
_geom_bond_atom_site_label_2
_geom_bond_distance
_geom_bond_site_symmetry_2
Ag1 N27 2.236(4) .
Ag1 N12 2.271(4) .
Ag1 N53 2.380(4) 1_556
Ag1 N15 2.579(4) .
Ag2 N1 2.245(4) .
Ag2 N67 2.313(4) 1_556
Ag2 N50 2.310(4) 1_556
Ag2 N64 2.508(4) 1_556
Ag3 N41 2.193(4) .
Ag3 N24 2.230(4) .
Ag3 N76 2.431(4) .
Cl1 O4 1.426(4) .
Cl1 O1 1.426(4) .
Cl1 O3 1.431(4) .
Cl1 O2 1.448(4) .
Cl2 O7 1.423(5) .
Cl2 O5 1.427(4) .
Cl2 O8 1.437(4) .
Cl2 O6 1.448(4) .
Cl3 O12 1.416(5) .
Cl3 O9 1.415(5) .
Cl3 O11 1.436(4) .
Cl3 O10 1.433(5) .
N1 C10 1.313(7) .
N1 C2 1.370(6) .
C2 C3 1.405(7) .
C2 C7 1.428(6) .
C3 C4 1.382(8) .
C3 H3 0.9500 .
C4 C5 1.402(8) .
C4 H4 0.9500 .
C5 C6 1.383(8) .
C5 H5 0.9500 .
C6 C7 1.421(7) .
C6 H6 0.9500 .
C7 C8 1.411(7) .
C8 C9 1.377(7) .
C8 C11 1.490(6) .
C9 C10 1.406(7) .
C9 H9 0.9500 .
C10 H10 0.9500 .
C11 N12 1.267(6) .
C11 H11 0.9500 .
N12 C13 1.473(6) .
C13 C14 1.525(7) .
C13 H13A 0.9900 .
C13 H13B 0.9900 .
C14 N15 1.465(6) .
C14 H14A 0.9900 .
C14 H14B 0.9900 .
N15 C16 1.275(6) .
C16 C17 1.487(7) .
C16 H16 0.9500 .
C17 C26 1.374(7) .
C17 C18 1.427(6) .
C18 C19 1.412(7) .
C18 C23 1.433(6) .
C19 C20 1.358(7) .
C19 H19 0.9500 .
C20 C21 1.424(8) .
C20 H20 0.9500 .
C21 C22 1.357(7) .
C21 H21 0.9500 .
C22 C23 1.406(7) .
C22 H22 0.9500 .
C23 N24 1.367(6) .
N24 C25 1.309(6) .
C25 C26 1.399(7) .
C25 H25 0.9500 .
C26 H26 0.9500 .
N27 C36 1.329(6) .
N27 C28 1.372(6) .
C28 C29 1.408(7) .
C28 C33 1.438(6) .
C29 C30 1.367(7) .
C29 H29 0.9500 .
C30 C31 1.419(7) .
C30 H30 0.9500 .
C31 C32 1.354(8) .
C31 H31 0.9500 .
C32 C33 1.416(7) .
C32 H32 0.9500 .
C33 C34 1.426(7) .
C34 C35 1.373(7) .
C34 C37 1.467(6) .
C35 C36 1.395(7) .
C35 H35 0.9500 .
C36 H36 0.9500 .
C37 N38 1.253(6) .
C37 H37 0.9500 .
N38 C39 1.483(6) .
C39 C40 1.515(7) .
C39 H39A 0.9900 .
C39 H39B 0.9900 .
C40 N41 1.475(6) .
C40 H40A 0.9900 .
C40 H40B 0.9900 .
N41 C42 1.276(6) .
C42 C43 1.486(7) .
C42 H42 0.9500 .
C43 C52 1.362(7) .
C43 C44 1.419(7) .
C44 C45 1.413(7) .
C44 C49 1.418(6) .
C45 C46 1.369(7) .
C45 H45 0.9500 .
C46 C47 1.409(7) .
C46 H46 0.9500 .
C47 C48 1.369(7) .
C47 H47 0.9500 .
C48 C49 1.406(7) .
C48 H48 0.9500 .
C49 N50 1.385(6) .
N50 C51 1.324(6) .
N50 Ag2 2.310(4) 1_554
C51 C52 1.413(7) .
C51 H51 0.9500 .
C52 H52 0.9500 .
N53 C62 1.314(6) .
N53 C54 1.381(6) .
N53 Ag1 2.380(4) 1_554
C54 C55 1.414(6) .
C54 C59 1.426(6) .
C55 C56 1.357(7) .
C55 H55 0.9500 .
C56 C57 1.405(8) .
C56 H56 0.9500 .
C57 C58 1.369(7) .
C57 H57 0.9500 .
C58 C59 1.398(6) .
C58 H58 0.9500 .
C59 C60 1.424(6) .
C60 C61 1.371(7) .
C60 C63 1.489(6) .
C61 C62 1.418(7) .
C61 H61 0.9500 .
C62 H62 0.9500 .
C63 N64 1.269(6) .
C63 H63 0.9500 .
N64 C65 1.481(6) .
N64 Ag2 2.508(4) 1_554
C65 C66 1.527(6) .
C65 H65A 0.9900 .
C65 H65B 0.9900 .
C66 N67 1.467(6) .
C66 H66A 0.9900 .
C66 H66B 0.9900 .
N67 C68 1.278(6) .
N67 Ag2 2.313(4) 1_554
C68 C69 1.491(6) .
C68 H68 0.9500 .
C69 C78 1.379(6) .
C69 C70 1.417(6) .
C70 C71 1.413(6) .
C70 C75 1.430(6) .
C71 C72 1.371(7) .
C71 H71 0.9500 .
C72 C73 1.397(7) .
C72 H72 0.9500 .
C73 C74 1.367(7) .
C73 H73 0.9500 .
C74 C75 1.412(6) .
C74 H74 0.9500 .
C75 N76 1.379(6) .
N76 C77 1.320(6) .
C77 C78 1.410(7) .
C77 H77 0.9500 .
C78 H78 0.9500 .
N79 C80 1.168(10) .
C80 C81 1.465(11) .
C81 H81A 0.9800 .
C81 H81B 0.9800 .
C81 H81C 0.9800 .
N82 C83 1.158(13) .
C83 C84 1.397(15) .
C84 H84A 0.9801 .
C84 H84B 0.9801 .
C84 H84C 0.9801 .
